data_2004858
loop_
_publ_author_name
'Carlson, T. F.'
'Fackler, Jnr, J. P.'
'Kresinski, R. A.'

_publ_section_title
;
 Chlorotris(triphenylphosphine)copper(I) Tetrahydrofuran Solvate
;
_journal_issue 5
_journal_name_full 'Acta Crystallographica Section C'
_journal_page_first 1117
_journal_page_last 1119
_journal_paper_doi 10.1107/S0108270195012819
_journal_volume 52
_journal_year 1996
_chemical_formula_iupac '[Cu Cl (C18 H15 P1)3], C4 H8 O1'
_chemical_formula_moiety 'C54 H45 Cl1 Cu1 P3,C4 H8 O1'
_chemical_formula_sum 'C58 H53 Cl Cu O P3'
_chemical_formula_weight 957.90
_chemical_name_common
;
Tris(triphenylphosphine)copper(I) chloride, tetrahydrofuran solvate
;
_chemical_name_systematic
;
Chlorotris(triphenylphosphine)copper(I)-Tetrahydrofuran (1/1)
;
_space_group_IT_number 14
_symmetry_cell_setting monoclinic
_symmetry_space_group_name_Hall '-P 2ybc'
_symmetry_space_group_name_H-M 'P 1 21/c 1'
_cell_angle_alpha 90
_cell_angle_beta 94.85(3)
_cell_angle_gamma 90
_cell_formula_units_Z 4
_cell_length_a 13.314(5)
_cell_length_b 10.077(5)
_cell_length_c 36.510(10)
_cell_measurement_reflns_used 25
_cell_measurement_temperature 293(2)
_cell_measurement_theta_max 11.0
_cell_measurement_theta_min 7.0
_cell_volume 4881(3)
_computing_data_collection 'P3 (Siemens, 1982a)'
_computing_data_reduction 'XTAPE (Siemens, 1982b)'
_computing_structure_refinement 'SHELXL93 (Sheldrick, 1993)'
_computing_structure_solution 'SHELXTL (Sheldrick, 1986)'
_diffrn_ambient_temperature 293(2)
_diffrn_measurement_device 'Siemens R3m diffractometer'
_diffrn_measurement_method Wyckoff
_diffrn_radiation_monochromator graphite
_diffrn_radiation_source 'sealed X-ray tube'
_diffrn_radiation_type MoK\a
_diffrn_radiation_wavelength 0.71073
_diffrn_reflns_av_R_equivalents 0.048
_diffrn_reflns_av_sigmaI/netI 0.133
_diffrn_reflns_limit_h_max 12
_diffrn_reflns_limit_h_min 0
_diffrn_reflns_limit_k_max 9
_diffrn_reflns_limit_k_min 0
_diffrn_reflns_limit_l_max 35
_diffrn_reflns_limit_l_min -35
_diffrn_reflns_number 5305
_diffrn_reflns_theta_max 22.52
_diffrn_reflns_theta_min 1.53
_diffrn_standards_decay_% 1
_diffrn_standards_interval_count 97
_diffrn_standards_number 3
_exptl_absorpt_coefficient_mu 0.642
_exptl_absorpt_correction_T_max 0.881
_exptl_absorpt_correction_T_min 0.864
_exptl_absorpt_correction_type 'empirical from \y scans (SHELXTL; Sheldrick, 1986)'
_exptl_crystal_colour colourless
_exptl_crystal_density_diffrn 1.304
_exptl_crystal_density_meas ?
_exptl_crystal_description block
_exptl_crystal_F_000 2000.
_exptl_crystal_size_max 0.20
_exptl_crystal_size_mid 0.20
_exptl_crystal_size_min 0.20
_refine_diff_density_max 0.300
_refine_diff_density_min -0.336
_refine_ls_extinction_method none
_refine_ls_goodness_of_fit_all 0.9450
_refine_ls_goodness_of_fit_obs 1.140
_refine_ls_matrix_type full
_refine_ls_number_constraints 0
_refine_ls_number_parameters 584
_refine_ls_number_reflns 5086
_refine_ls_number_restraints 1
_refine_ls_R_factor_all 0.1214
_refine_ls_R_factor_obs 0.0609
_refine_ls_shift/esd_max 0.0020
_refine_ls_shift/esd_mean 0.0000
_refine_ls_structure_factor_coef Fsqd
_refine_ls_weighting_scheme
;
calc w = 1/[\s^2^(F~o~^2^) + (0.0379P)^2^]
where P = (F~o~^2^ + 2F~c~^2^)/3
;
_refine_ls_wR_factor_all 0.1372
_refine_ls_wR_factor_obs 0.1000
_reflns_number_observed 2832
_reflns_number_total 5087
_reflns_observed_criterion >2\s(I)
_cod_data_source_file cf1023.cif
_cod_data_source_block roman
_cod_depositor_comments
;
The following automatic conversions were performed:
'_symmetry_cell_setting' value 'Monoclinic' changed to 'monoclinic'
according to '/home/saulius/struct/CIF-dictionaries/cif_core.dic'
dictionary named 'cif_core.dic' version 2.4.1 from 2010-06-29.

Automatic conversion script
Id: cif_fix_enum 1527 2010-12-29 10:47:43Z saulius 

The following automatic conversions were performed:

'_symmetry_cell_setting' value 'Monoclinic' changed to 'monoclinic'
according to /home/saulius/struct/CIF-dictionaries/cif_core.dic
dictionary named 'cif_core.dic' version 2.4.1 from 2010-06-29.

Automatic conversion script
Id: cif_fix_values 1715 2011-07-08 13:25:40Z adriana 

The following automatic conversions were performed:

'_exptl_crystal_density_meas' value 'not measured' was changed to '?'
- the value is perceived as not measured.

Automatic conversion script
Id: cif_fix_values 3008 2015-01-20 13:52:24Z robertas 
;
_cod_original_cell_volume 4880(3)
_cod_original_sg_symbol_H-M 'P 21/c'
_cod_original_formula_sum 'C58 H53 Cl1 Cu1 O1 P3'
_cod_database_code 2004858

loop_
_symmetry_equiv_pos_as_xyz
'x, y, z'
'-x, y+1/2, -z+1/2'
'-x, -y, -z'
'x, -y-1/2, z-1/2'

loop_
_atom_site_aniso_label
_atom_site_aniso_U_11
_atom_site_aniso_U_22
_atom_site_aniso_U_33
_atom_site_aniso_U_12
_atom_site_aniso_U_13
_atom_site_aniso_U_23
Cu 0.0268(5) 0.0309(6) 0.0310(6) 0.0017(5) 0.0013(4) 0.0017(6)
Cl 0.059(2) 0.0308(13) 0.0555(14) 0.0030(12) 0.0065(12) -0.0034(12)
P1 0.0291(12) 0.0338(14) 0.0327(12) 0.0016(11) 0.0004(9) 0.0036(12)
P2 0.0332(13) 0.0382(15) 0.0323(13) 0.0001(11) 0.0029(10) 0.0034(12)
P3 0.0258(12) 0.0306(13) 0.0349(13) -0.0015(11) 0.0020(9) -0.0019(12)
C11 0.030(5) 0.029(5) 0.032(5) 0.002(4) -0.009(4) 0.003(5)
C12 0.056(6) 0.049(7) 0.032(6) 0.008(5) -0.014(5) 0.019(5)
C13 0.058(7) 0.053(7) 0.056(7) 0.004(5) 0.004(5) -0.006(6)
C14 0.044(6) 0.028(7) 0.084(8) 0.002(4) -0.005(6) -0.014(6)
C15 0.049(6) 0.038(7) 0.081(8) 0.003(5) 0.011(5) 0.013(6)
C16 0.041(5) 0.026(6) 0.049(6) 0.001(4) -0.011(4) 0.005(5)
C21 0.029(5) 0.029(5) 0.029(5) -0.001(4) -0.003(4) 0.002(4)
C22 0.037(5) 0.065(7) 0.035(6) 0.006(5) 0.003(4) 0.010(5)
C23 0.061(7) 0.072(8) 0.037(6) 0.010(6) -0.006(5) 0.015(5)
C24 0.080(8) 0.088(8) 0.030(5) 0.003(7) -0.003(6) 0.013(6)
C25 0.051(6) 0.092(9) 0.054(6) 0.013(6) 0.029(5) -0.015(6)
C26 0.029(5) 0.070(7) 0.047(6) 0.003(5) 0.006(4) -0.001(5)
C31 0.034(5) 0.035(6) 0.041(5) -0.016(5) 0.002(4) 0.003(4)
C32 0.041(6) 0.045(6) 0.056(6) 0.013(5) -0.001(4) 0.009(5)
C33 0.035(6) 0.047(8) 0.110(9) 0.001(5) 0.010(6) 0.012(6)
C34 0.034(7) 0.091(9) 0.080(8) -0.020(7) -0.012(6) 0.015(7)
C35 0.065(8) 0.055(7) 0.094(8) -0.023(7) 0.004(7) -0.012(6)
C36 0.039(6) 0.043(7) 0.084(7) -0.003(5) 0.006(5) 0.007(6)
C41 0.041(5) 0.033(6) 0.031(5) 0.012(5) 0.005(4) -0.001(4)
C42 0.051(7) 0.076(8) 0.060(7) 0.010(6) 0.009(5) -0.007(6)
C43 0.055(7) 0.098(9) 0.061(7) 0.013(7) 0.004(6) -0.035(7)
C44 0.089(9) 0.068(9) 0.059(8) 0.032(7) -0.024(7) -0.033(7)
C45 0.087(9) 0.041(7) 0.053(7) -0.008(6) -0.012(6) 0.003(6)
C46 0.066(7) 0.042(6) 0.051(6) 0.008(6) 0.011(5) -0.005(6)
C51 0.025(5) 0.046(6) 0.038(5) -0.003(4) 0.006(4) 0.009(5)
C52 0.028(6) 0.055(7) 0.069(7) -0.018(5) -0.011(5) 0.016(5)
C53 0.065(7) 0.056(7) 0.092(8) 0.001(7) 0.002(7) 0.025(6)
C54 0.054(7) 0.065(8) 0.092(9) -0.021(6) 0.021(6) 0.000(7)
C55 0.027(6) 0.106(9) 0.084(8) -0.013(6) -0.014(5) 0.030(7)
C56 0.053(7) 0.083(8) 0.057(7) -0.004(6) 0.000(5) 0.022(6)
C61 0.030(5) 0.045(6) 0.035(6) 0.000(5) 0.012(4) 0.006(5)
C62 0.051(6) 0.054(6) 0.030(5) -0.001(5) 0.004(5) 0.001(5)
C63 0.060(7) 0.050(6) 0.050(7) 0.009(5) 0.003(5) 0.012(6)
C64 0.057(7) 0.063(8) 0.055(8) 0.017(6) -0.010(6) 0.030(6)
C65 0.062(7) 0.069(7) 0.033(6) -0.002(6) -0.009(5) 0.004(6)
C66 0.047(6) 0.049(6) 0.038(6) 0.002(5) 0.004(5) 0.000(5)
C71 0.033(5) 0.028(5) 0.039(5) 0.003(5) 0.003(4) 0.010(4)
C72 0.048(6) 0.043(6) 0.044(6) 0.003(5) -0.002(5) 0.001(5)
C73 0.053(7) 0.034(7) 0.069(6) 0.008(5) 0.011(5) 0.002(5)
C74 0.059(7) 0.037(7) 0.061(6) -0.012(5) 0.021(5) 0.002(5)
C75 0.054(7) 0.055(7) 0.056(6) -0.011(6) -0.002(5) -0.018(5)
C76 0.024(5) 0.042(6) 0.053(6) -0.002(4) -0.007(4) 0.000(5)
C81 0.034(5) 0.024(5) 0.040(5) -0.008(5) 0.006(4) -0.002(5)
C82 0.045(6) 0.067(7) 0.046(6) 0.013(5) -0.007(5) 0.000(5)
C83 0.051(7) 0.064(8) 0.081(8) 0.025(5) -0.013(6) -0.015(6)
C84 0.054(7) 0.063(7) 0.063(8) 0.012(6) -0.014(6) 0.031(6)
C85 0.046(6) 0.074(8) 0.049(6) 0.007(6) -0.013(5) 0.009(6)
C86 0.038(5) 0.052(7) 0.046(6) -0.005(4) 0.009(4) -0.003(5)
C91 0.021(4) 0.024(5) 0.043(5) -0.001(4) 0.001(4) 0.000(5)
C92 0.045(6) 0.034(6) 0.047(6) -0.005(5) 0.002(5) -0.008(5)
C93 0.062(7) 0.051(7) 0.052(7) 0.003(5) 0.025(5) 0.020(5)
C94 0.048(6) 0.059(8) 0.055(6) 0.009(5) 0.025(5) 0.004(6)
C95 0.044(6) 0.059(7) 0.040(6) -0.010(5) 0.002(5) -0.022(5)
C96 0.041(6) 0.045(7) 0.034(6) -0.004(4) 0.005(4) -0.006(5)
O1 0.234(17) 0.124(12) 0.28(3) -0.007(11) 0.065(18) 0.031(16)
C1 0.234(17) 0.124(12) 0.28(3) -0.007(11) 0.065(18) 0.031(16)
C2 0.180(17) 0.19(3) 0.17(2) -0.038(18) 0.077(17) -0.11(2)
C3 0.158(17) 0.18(2) 0.17(2) -0.055(18) 0.024(15) 0.009(18)
O4 0.133(14) 0.17(2) 0.25(3) 0.037(13) 0.038(15) -0.07(2)
C4 0.133(14) 0.17(2) 0.25(3) 0.037(13) 0.038(15) -0.07(2)
C5 0.174(18) 0.29(4) 0.143(17) -0.03(2) 0.101(13) 0.03(3)

loop_
_atom_site_label
_atom_site_occupancy
_atom_site_fract_x
_atom_site_fract_y
_atom_site_fract_z
_atom_site_U_iso_or_equiv
_atom_site_thermal_displace_type
_atom_site_calc_flag
_atom_site_refinement_flags
_atom_site_disorder_group
_atom_site_type_symbol
Cu 1 .30117(6) .71255(9) .10146(2) .0296(3) Uani d . . Cu
Cl 1 .3177(2) .4986(2) .07880(6) .0484(6) Uani d . . Cl
P1 1 .17698(14) .8073(2) .06004(5) .0320(6) Uani d . . P
P2 1 .25456(15) .6809(2) .16130(5) .0346(6) Uani d . . P
P3 1 .46700(13) .7925(2) .10126(5) .0305(5) Uani d . . P
C11 1 .1500(5) .9832(7) .0686(2) .031(2) Uani d . . C
C12 1 .1312(6) 1.0163(9) .1046(2) .047(2) Uani d . . C
H12 1 .1280(6) .9498(9) .1222(2) .055(4) Uiso calc R . H
C13 1 .1173(6) 1.1467(10) .1142(2) .056(3) Uani d . . C
H13 1 .1040(6) 1.1677(10) .1382(2) .055(4) Uiso calc R . H
C14 1 .1230(6) 1.2467(8) .0886(3) .053(3) Uani d . . C
H14 1 .1138(6) 1.3348(8) .0951(3) .055(4) Uiso calc R . H
C15 1 .1421(6) 1.2149(9) .0534(3) .056(2) Uani d . . C
H15 1 .1458(6) 1.2818(9) .0359(3) .055(4) Uiso calc R . H
C16 1 .1561(5) 1.0841(8) .0436(2) .039(2) Uani d . . C
H16 1 .1699(5) 1.0640(8) .0196(2) .055(4) Uiso calc R . H
C21 1 .2015(5) .8012(7) .0117(2) .030(2) Uani d . . C
C22 1 .1287(6) .8333(7) -.0165(2) .046(2) Uani d . . C
H22 1 .0654(6) .8609(7) -.0106(2) .055(4) Uiso calc R . H
C23 1 .1473(7) .8254(8) -.0528(2) .057(3) Uani d . . C
H23 1 .0977(7) .8479(8) -.0712(2) .055(4) Uiso calc R . H
C24 1 .2402(7) .7839(10) -.0616(2) .066(3) Uani d . . C
H24 1 .2532(7) .7789(10) -.0862(2) .055(4) Uiso calc R . H
C25 1 .3142(6) .7497(8) -.0351(2) .064(3) Uani d . . C
H25 1 .3770(6) .7219(8) -.0415(2) .055(4) Uiso calc R . H
C26 1 .2938(5) .7572(8) .0016(2) .048(3) Uani d . . C
H26 1 .3433(5) .7321(8) .0198(2) .055(4) Uiso calc R . H
C31 1 .0517(6) .7296(8) .0563(2) .037(2) Uani d . . C
C32 1 -.0362(6) .8037(9) .0588(2) .048(2) Uani d . . C
H32 1 -.0333(6) .8948(9) .0630(2) .055(4) Uiso calc R . H
C33 1 -0.1297(6) .7365(9) .0547(3) .064(3) Uani d . . C
H33 1 -0.1889(6) .7838(9) .0567(3) .055(4) Uiso calc R . H
C34 1 -0.1340(7) .6046(11) .0479(2) .069(3) Uani d . . C
H34 1 -0.1961(7) .5619(11) .0449(2) .055(4) Uiso calc R . H
C35 1 -.0485(8) .5349(10) .0455(3) .072(3) Uani d . . C
H35 1 -.0523(8) .4443(10) .0406(3) .055(4) Uiso calc R . H
C36 1 .0462(6) .5966(9) .0503(2) .055(3) Uani d . . C
H36 1 .1047(6) .5468(9) .0494(2) .055(4) Uiso calc R . H
C41 1 .2285(6) .8324(8) .1869(2) .035(2) Uani d . . C
C42 1 .1546(6) .8422(10) .2117(2) .062(3) Uani d . . C
H42 1 .1154(6) .7685(10) .2163(2) .055(4) Uiso calc R . H
C43 1 .1395(7) .9598(12) .2293(3) .071(3) Uani d . . C
H43 1 .0891(7) .9666(12) .2453(3) .055(4) Uiso calc R . H
C44 1 .1983(9) 1.0663(11) .2233(3) .074(3) Uani d . . C
H44 1 .1885(9) 1.1451(11) .2358(3) .055(4) Uiso calc R . H
C45 1 .2721(8) 1.0606(9) .1992(3) .062(3) Uani d . . C
H45 1 .3108(8) 1.1350(9) .1950(3) .055(4) Uiso calc R . H
C46 1 .2875(6) .9427(9) .1814(2) .052(3) Uani d . . C
H46 1 .3383(6) .9371(9) .1655(2) .055(4) Uiso calc R . H
C51 1 .1414(5) .5823(8) .1650(2) .036(2) Uani d . . C
C52 1 .1374(6) .4673(8) .1853(2) .051(3) Uani d . . C
H52 1 .1952(6) .4373(8) .1989(2) .055(4) Uiso calc R . H
C53 1 .0494(8) .3961(9) .1859(3) .071(3) Uani d . . C
H53 1 .0493(8) .3171(9) .1991(3) .055(4) Uiso calc R . H
C54 1 -.0364(8) .4391(10) .1676(3) .069(3) Uani d . . C
H54 1 -.0960(8) .3918(10) .1690(3) .055(4) Uiso calc R . H
C55 1 -.0357(7) .5527(11) .1471(3) .074(3) Uani d . . C
H55 1 -.0946(7) .5815(11) .1339(3) .055(4) Uiso calc R . H
C56 1 .0510(7) .6240(9) .1457(2) .064(3) Uani d . . C
H56 1 .0502(7) .7015(9) .1318(2) .055(4) Uiso calc R . H
C61 1 .3434(5) .5917(8) .1938(2) .036(2) Uani d . . C
C62 1 .3890(6) .4792(8) .1812(2) .045(2) Uani d . . C
H62 1 .3772(6) .4545(8) .1567(2) .055(4) Uiso calc R . H
C63 1 .4522(6) .4028(8) .2049(3) .053(3) Uani d . . C
H63 1 .4821(6) .3267(8) .1964(3) .055(4) Uiso calc R . H
C64 1 .4701(6) .4404(10) .2409(3) .059(3) Uani d . . C
H64 1 .5120(6) .3889(10) .2569(3) .055(4) Uiso calc R . H
C65 1 .4276(6) .5516(10) .2536(2) .056(3) Uani d . . C
H65 1 .4407(6) .5762(10) .2781(2) .055(4) Uiso calc R . H
C66 1 .3641(6) .6295(8) .2299(2) .045(2) Uani d . . C
H66 1 .3358(6) .7067(8) .2385(2) .055(4) Uiso calc R . H
C71 1 .4877(6) .9663(7) .1131(2) .033(2) Uani d . . C
C72 1 .4102(6) 1.0545(8) .1030(2) .045(2) Uani d . . C
H72 1 .3488(6) 1.0214(8) .0928(2) .055(4) Uiso calc R . H
C73 1 .4217(6) 1.1908(8) .1077(2) .052(2) Uani d . . C
H73 1 .3693(6) 1.2484(8) .1002(2) .055(4) Uiso calc R . H
C74 1 .5108(7) 1.2387(8) .1234(2) .051(3) Uani d . . C
H74 1 .5196(7) 1.3299(8) .1263(2) .055(4) Uiso calc R . H
C75 1 .5868(7) 1.1553(9) .1348(2) .055(3) Uani d . . C
H75 1 .6464(7) 1.1895(9) .1462(2) .055(4) Uiso calc R . H
C76 1 .5768(6) 1.0185(8) .1296(2) .040(2) Uani d . . C
H76 1 .6299(6) .9622(8) .1371(2) .055(4) Uiso calc R . H
C81 1 .5580(5) .7062(8) .1336(2) .033(2) Uani d . . C
C82 1 .6216(6) .6080(9) .1232(2) .053(3) Uani d . . C
H82 1 .6224(6) .5874(9) .0983(2) .055(4) Uiso calc R . H
C83 1 .6839(6) .5397(9) .1486(3) .066(3) Uani d . . C
H83 1 .7262(6) .4739(9) .1407(3) .055(4) Uiso calc R . H
C84 1 .6843(7) .5675(9) .1855(3) .061(3) Uani d . . C
H84 1 .7267(7) .5217(9) .2027(3) .055(4) Uiso calc R . H
C85 1 .6213(6) .6635(9) .1963(2) .058(3) Uani d . . C
H85 1 .6209(6) .6823(9) .2213(2) .055(4) Uiso calc R . H
C86 1 .5573(5) .7346(8) .1712(2) .045(2) Uani d . . C
H86 1 .5148(5) .7997(8) .1793(2) .055(4) Uiso calc R . H
C91 1 .5280(5) .7805(8) .0580(2) .029(2) Uani d . . C
C92 1 .5692(6) .8904(8) .0422(2) .042(2) Uani d . . C
H92 1 .5674(6) .9730(8) .0536(2) .055(4) Uiso calc R . H
C93 1 .6133(6) .8764(9) .0091(2) .054(3) Uani d . . C
H93 1 .6381(6) .9510(9) -.0022(2) .055(4) Uiso calc R . H
C94 1 .6208(6) .7550(9) -.0068(2) .053(3) Uani d . . C
H94 1 .6542(6) .7461(9) -.0281(2) .055(4) Uiso calc R . H
C95 1 .5793(6) .6471(9) .0083(2) .048(2) Uani d . . C
H95 1 .5833(6) .5647(9) -.0030(2) .055(4) Uiso calc R . H
C96 1 .5303(5) .6586(8) .0407(2) .039(2) Uani d . . C
H96 1 .4998(5) .5850(8) .0505(2) .055(4) Uiso calc R . H
O1 .81(3) .8524(14) .1075(18) .1689(9) .210(9) Uani d P 1 O
C1 .19(3) .8524(14) .1075(18) .1689(9) .210(9) Uani d P 1 C
H1A .19(3) .9030(14) .1759(18) .1669(9) .25(3) Uiso calc PR 1 H
H1B .19(3) .7884(14) .1404(18) .1577(9) .25(3) Uiso calc PR 1 H
C2 1 .8448(15) .076(4) .2041(8) .178(10) Uani d . 1 C
H2A 1 .7887(15) .123(4) .2135(8) .25(3) Uiso calc R 1 H
H2B 1 .9060(15) .100(4) .2189(8) .25(3) Uiso calc R 1 H
C3 1 .8298(14) -.058(3) .2056(7) .168(8) Uani d . 1 C
H3A 1 .7592(14) -.076(3) .2081(7) .25(3) Uiso calc R 1 H
H3B 1 .8688(14) -.094(3) .2270(7) .25(3) Uiso calc R 1 H
O4 .19(3) .8585(13) -0.1174(19) .1742(10) .182(9) Uani d P 1 O
C4 .81(3) .8585(13) -0.1174(19) .1742(10) .182(9) Uani d P 1 C
H4A .81(3) .8046(13) -0.1717(19) .1626(10) .25(3) Uiso calc PR 1 H
H4B .81(3) .9180(13) -0.1719(19) .1795(10) .25(3) Uiso calc PR 1 H
C5 1 .8792(16) -.006(5) .1517(6) .199(12) Uani d . 1 C
H5A 1 .9504(16) -.003(5) .1480(6) .25(3) Uiso calc R 1 H
H5B 1 .8414(16) -.013(5) .1279(6) .25(3) Uiso calc R 1 H

loop_
_atom_type_symbol
_atom_type_description
_atom_type_scat_dispersion_real
_atom_type_scat_dispersion_imag
_atom_type_scat_source
C C 0.0033 0.0016 'International Tables Vol C Tables 4.2.6.8 and 6.1.1.4'
H H 0.0000 0.0000 'International Tables Vol C Tables 4.2.6.8 and 6.1.1.4'
P P 0.1023 0.0942 'International Tables Vol C Tables 4.2.6.8 and 6.1.1.4'
Cl Cl 0.1484 0.1585 'International Tables Vol C Tables 4.2.6.8 and 6.1.1.4'
O O 0.0106 0.0060 'International Tables Vol C Tables 4.2.6.8 and 6.1.1.4'
Cu Cu 0.3201 1.2651 'International Tables Vol C Tables 4.2.6.8 and 6.1.1.4'

loop_
_geom_angle_atom_site_label_1
_geom_angle_atom_site_label_2
_geom_angle_atom_site_label_3
_geom_angle
_geom_angle_publ_flag
Cl Cu P2 104.23(8) yes
Cl Cu P1 103.34(8) yes
P2 Cu P1 115.28(8) yes
Cl Cu P3 101.47(8) yes
P2 Cu P3 111.93(8) yes
P1 Cu P3 118.03(8) yes
C21 P1 C31 98.7(3) ?
C21 P1 C11 104.5(4) ?
C31 P1 C11 103.5(4) ?
C21 P1 Cu 115.8(2) ?
C31 P1 Cu 117.4(3) ?
C11 P1 Cu 114.8(2) ?
C51 P2 C61 100.3(3) ?
C51 P2 C41 102.8(4) ?
C61 P2 C41 102.6(4) ?
C51 P2 Cu 115.5(3) ?
C61 P2 Cu 117.4(3) ?
C41 P2 Cu 115.9(3) ?
C71 P3 C81 102.9(3) ?
C71 P3 C91 101.5(4) ?
C81 P3 C91 101.8(3) ?
C71 P3 Cu 116.9(3) ?
C81 P3 Cu 113.9(2) ?
C91 P3 Cu 117.6(2) ?
C16 C11 C12 118.3(7) ?
C16 C11 P1 125.1(6) ?
C12 C11 P1 116.3(6) ?
C13 C12 C11 120.4(8) ?
C12 C13 C14 120.4(8) ?
C15 C14 C13 119.4(8) ?
C14 C15 C16 120.3(8) ?
C11 C16 C15 121.1(8) ?
C26 C21 C22 117.1(7) ?
C26 C21 P1 120.3(6) ?
C22 C21 P1 122.5(6) ?
C23 C22 C21 121.9(7) ?
C24 C23 C22 119.1(8) ?
C25 C24 C23 121.6(8) ?
C24 C25 C26 118.6(8) ?
C21 C26 C25 121.6(7) ?
C36 C31 C32 120.2(8) ?
C36 C31 P1 117.9(7) ?
C32 C31 P1 121.9(7) ?
C31 C32 C33 118.3(8) ?
C34 C33 C32 120.9(9) ?
C35 C34 C33 120.0(9) ?
C34 C35 C36 121.2(9) ?
C31 C36 C35 119.5(8) ?
C46 C41 C42 118.5(8) ?
C46 C41 P2 117.3(6) ?
C42 C41 P2 124.2(7) ?
C43 C42 C41 120.3(9) ?
C44 C43 C42 119.9(10) ?
C43 C44 C45 121.6(10) ?
C44 C45 C46 118.7(9) ?
C45 C46 C41 121.0(8) ?
C52 C51 C56 116.6(7) ?
C52 C51 P2 124.6(6) ?
C56 C51 P2 118.7(7) ?
C53 C52 C51 121.2(8) ?
C54 C53 C52 121.0(9) ?
C53 C54 C55 119.6(9) ?
C56 C55 C54 120.3(9) ?
C55 C56 C51 121.2(8) ?
C66 C61 C62 119.0(7) ?
C66 C61 P2 123.2(7) ?
C62 C61 P2 117.8(6) ?
C61 C62 C63 120.7(8) ?
C64 C63 C62 119.4(8) ?
C65 C64 C63 120.8(8) ?
C64 C65 C66 120.2(8) ?
C61 C66 C65 119.9(8) ?
C76 C71 C72 117.6(7) ?
C76 C71 P3 125.1(6) ?
C72 C71 P3 117.2(6) ?
C71 C72 C73 121.8(8) ?
C74 C73 C72 119.0(8) ?
C75 C74 C73 120.8(8) ?
C74 C75 C76 120.6(8) ?
C71 C76 C75 120.1(8) ?
C82 C81 C86 118.3(7) ?
C82 C81 P3 123.3(6) ?
C86 C81 P3 118.3(6) ?
C83 C82 C81 121.5(8) ?
C82 C83 C84 120.7(9) ?
C85 C84 C83 118.5(8) ?
C84 C85 C86 122.2(8) ?
C85 C86 C81 118.9(8) ?
C96 C91 C92 119.8(7) ?
C96 C91 P3 118.6(6) ?
C92 C91 P3 121.6(6) ?
C91 C92 C93 119.4(8) ?
C94 C93 C92 120.8(8) ?
C95 C94 C93 119.9(8) ?
C94 C95 C96 120.7(8) ?
C91 C96 C95 119.1(7) ?
C2 O1 C5 107.(2) ?
C2 C1 C5 107.(2) ?
O1 C2 C3 107.3(19) ?
C1 C2 C3 107.3(19) ?
C2 C3 O4 110.3(19) ?
C2 C3 C4 110.3(19) ?
C3 O4 C5 102.3(19) ?
C3 C4 C5 102.3(19) ?
O1 C5 O4 108.8(18) ?
O1 C5 C4 108.8(18) ?
C1 C5 O4 108.8(18) ?
C1 C5 C4 108.8(18) ?

loop_
_geom_bond_atom_site_label_1
_geom_bond_atom_site_label_2
_geom_bond_distance
_geom_bond_publ_flag
Cu Cl 2.324(2) yes
Cu P2 2.341(2) yes
Cu P1 2.346(2) yes
Cu P3 2.352(2) yes
P1 C21 1.820(7) ?
P1 C31 1.837(7) ?
P1 C11 1.839(7) ?
P2 C51 1.819(7) ?
P2 C61 1.835(8) ?
P2 C41 1.837(7) ?
P3 C71 1.818(7) ?
P3 C81 1.837(7) ?
P3 C91 1.840(7) ?
C11 C16 1.373(9) ?
C11 C12 1.397(9) ?
C12 C13 1.375(10) ?
C13 C14 1.380(10) ?
C14 C15 1.368(10) ?
C15 C16 1.381(10) ?
C21 C26 1.387(9) ?
C21 C22 1.390(9) ?
C22 C23 1.371(9) ?
C23 C24 1.370(10) ?
C24 C25 1.364(10) ?
C25 C26 1.391(9) ?
C31 C36 1.357(10) ?
C31 C32 1.399(9) ?
C32 C33 1.413(10) ?
C33 C34 1.352(11) ?
C34 C35 1.347(11) ?
C35 C36 1.404(10) ?
C41 C46 1.384(10) ?
C41 C42 1.396(10) ?
C42 C43 1.370(11) ?
C43 C44 1.356(12) ?
C44 C45 1.374(11) ?
C45 C46 1.376(11) ?
C51 C52 1.378(10) ?
C51 C56 1.406(10) ?
C52 C53 1.375(10) ?
C53 C54 1.345(11) ?
C54 C55 1.369(11) ?
C55 C56 1.363(10) ?
C61 C66 1.376(9) ?
C61 C62 1.381(9) ?
C62 C63 1.385(10) ?
C63 C64 1.369(11) ?
C64 C65 1.352(10) ?
C65 C66 1.398(10) ?
C71 C76 1.386(9) ?
C71 C72 1.387(9) ?
C72 C73 1.390(10) ?
C73 C74 1.362(10) ?
C74 C75 1.353(10) ?
C75 C76 1.395(10) ?
C81 C82 1.377(10) ?
C81 C86 1.402(9) ?
C82 C83 1.374(10) ?
C83 C84 1.376(11) ?
C84 C85 1.361(10) ?
C85 C86 1.394(10) ?
C91 C96 1.381(9) ?
C91 C92 1.382(9) ?
C92 C93 1.393(10) ?
C93 C94 1.361(10) ?
C94 C95 1.356(10) ?
C95 C96 1.405(9) ?
O1 C2 1.34(2) ?
C1 C2 1.34(2) ?
O1 C5 1.36(2) ?
C1 C5 1.36(2) ?
C2 C3 1.36(2) ?
C3 O4 1.38(2) ?
C3 C4 1.38(2) ?
O4 C5 1.43(2) ?
C4 C5 1.43(2) ?
